data_4327803
loop_
_publ_author_name
'Sukdeb Saha'
'Prasenjit Mahato'
'Upendar Reddy G'
'E. Suresh'
'Arindam Chakrabarty'
'Mithu Baidya'
'Sudip K. Ghosh'
'Amitava Das'

_publ_section_title
;
 Recognition of Hg2+ and Cr3+ in Physiological Conditions by a Rhodamine
 Derivative and Its Application as a Reagent for Cell-Imaging Studies
;
_journal_name_full 'Inorganic Chemistry'
_journal_page_first 336
_journal_page_last 345
_journal_paper_doi 10.1021/ic2017243
_journal_volume 51
_journal_year 2012
_chemical_formula_sum 'C36 H33 Hg I2 N5 O2'
_chemical_formula_weight 1022.06
_chemical_name_systematic
; 
 ? 
;
_space_group_IT_number 15
_symmetry_cell_setting monoclinic
_symmetry_space_group_name_Hall '-C 2yc'
_symmetry_space_group_name_H-M 'C 1 2/c 1'
_atom_sites_solution_hydrogens geom
_atom_sites_solution_primary direct
_atom_sites_solution_secondary difmap
_audit_creation_method SHELXL-97
_cell_angle_alpha 90.00
_cell_angle_beta 105.3580(10)
_cell_angle_gamma 90.00
_cell_formula_units_Z 8
_cell_length_a 38.4292(17)
_cell_length_b 9.4617(4)
_cell_length_c 19.7407(9)
_cell_measurement_reflns_used 9930
_cell_measurement_temperature 110(2)
_cell_measurement_theta_max 28.15
_cell_measurement_theta_min 2.22
_cell_volume 6921.5(5)
_computing_cell_refinement 'BRUKER SMART'
_computing_data_collection 'BRUKER SMART'
_computing_data_reduction 'BRUKER SAINT'
_computing_molecular_graphics ORTEP
_computing_structure_refinement 'SHELXL-97 (Sheldrick, 1997)'
_computing_structure_solution 'SHELXS-97 (Sheldrick, 1990)'
_diffrn_ambient_temperature 110(2)
_diffrn_measured_fraction_theta_full 0.442
_diffrn_measured_fraction_theta_max 0.442
_diffrn_measurement_device_type 'BRUKER SMART APEX CCD DIFFRACTOMETER'
_diffrn_measurement_method 'OMEGA-PHI SCAN'
_diffrn_radiation_monochromator graphite
_diffrn_radiation_source 'fine-focus sealed tube'
_diffrn_radiation_type MoK\a
_diffrn_radiation_wavelength 0.71073
_diffrn_reflns_av_R_equivalents 0.0234
_diffrn_reflns_av_sigmaI/netI 0.0315
_diffrn_reflns_limit_h_max 45
_diffrn_reflns_limit_h_min -51
_diffrn_reflns_limit_k_max 12
_diffrn_reflns_limit_k_min -12
_diffrn_reflns_limit_l_max 24
_diffrn_reflns_limit_l_min -26
_diffrn_reflns_number 20208
_diffrn_reflns_theta_full 28.27
_diffrn_reflns_theta_max 28.27
_diffrn_reflns_theta_min 2.13
_exptl_absorpt_coefficient_mu 6.271
_exptl_absorpt_correction_T_max 0.5454
_exptl_absorpt_correction_T_min 0.2176
_exptl_absorpt_correction_type multi-scan
_exptl_absorpt_process_details 'BRUKER SADABS'
_exptl_crystal_colour YELLOW
_exptl_crystal_density_diffrn 1.962
_exptl_crystal_description BLOCKS
_exptl_crystal_F_000 3888
_exptl_crystal_size_max 0.35
_exptl_crystal_size_mid 0.14
_exptl_crystal_size_min 0.11
_refine_diff_density_max 1.323
_refine_diff_density_min -0.656
_refine_diff_density_rms 0.185
_refine_ls_extinction_method none
_refine_ls_goodness_of_fit_ref 1.145
_refine_ls_hydrogen_treatment constr
_refine_ls_matrix_type full
_refine_ls_number_parameters 427
_refine_ls_number_reflns 8038
_refine_ls_number_restraints 0
_refine_ls_restrained_S_all 1.145
_refine_ls_R_factor_all 0.0340
_refine_ls_R_factor_gt 0.0289
_refine_ls_shift/su_max 0.002
_refine_ls_shift/su_mean 0.000
_refine_ls_structure_factor_coef Fsqd
_refine_ls_weighting_details 'calc w=1/[\s^2^(Fo^2^)+(0.0583P)^2^+8.5954P] where P=(Fo^2^+2Fc^2^)/3'
_refine_ls_weighting_scheme calc
_refine_ls_wR_factor_gt 0.0813
_refine_ls_wR_factor_ref 0.0991
_reflns_number_gt 7265
_reflns_number_total 8038
_reflns_threshold_expression >2sigma(I)
_cod_data_source_file ic2017243_si_002_2.cif
_cod_data_source_block HGI
_cod_database_code 4327803

loop_
_symmetry_equiv_pos_as_xyz
'x, y, z'
'-x, y, -z+1/2'
'x+1/2, y+1/2, z'
'-x+1/2, y+1/2, -z+1/2'
'-x, -y, -z'
'x, -y, z-1/2'
'-x+1/2, -y+1/2, -z'
'x+1/2, -y+1/2, z-1/2'

loop_
_atom_site_label
_atom_site_type_symbol
_atom_site_fract_x
_atom_site_fract_y
_atom_site_fract_z
_atom_site_U_iso_or_equiv
_atom_site_adp_type
_atom_site_occupancy
_atom_site_calc_flag
_atom_site_refinement_flags
Hg1 Hg 0.602619(5) 0.462003(19) 0.183528(9) 0.02058(7) Uani 1 d .
I1 I 0.559307(9) 0.56032(3) 0.256722(16) 0.02429(9) Uani 1 d .
I2 I 0.652118(8) 0.26819(4) 0.183690(17) 0.02791(9) Uani 1 d .
O1 O 0.63811(8) 0.6268(3) -0.11372(16) 0.0177(6) Uani 1 d .
O2 O 0.65481(9) 0.6773(4) 0.21172(17) 0.0244(7) Uani 1 d .
N1 N 0.55692(9) 0.4072(4) 0.0659(2) 0.0162(7) Uani 1 d .
N2 N 0.61325(9) 0.5997(4) 0.08236(18) 0.0142(7) Uani 1 d .
N3 N 0.64329(9) 0.6808(4) 0.09104(18) 0.0134(7) Uani 1 d .
N4 N 0.69390(11) 0.1742(4) -0.0697(2) 0.0182(8) Uani 1 d .
H4C H 0.7015(14) 0.128(6) -0.045(3) 0.011(14) Uiso 1 d .
N5 N 0.57413(12) 1.0594(5) -0.1751(2) 0.0253(9) Uani 1 d .
H5C H 0.5766(15) 1.136(6) -0.165(3) 0.023(15) Uiso 1 d .
C1 C 0.52808(11) 0.3171(5) 0.0556(2) 0.0179(8) Uani 1 d .
C2 C 0.52064(14) 0.2480(5) 0.1136(3) 0.0289(11) Uani 1 d .
H2 H 0.5355 0.2636 0.1585 0.035 Uiso 1 calc R
C3 C 0.49174(14) 0.1583(5) 0.1046(3) 0.0322(12) Uani 1 d .
H3 H 0.4867 0.1142 0.1431 0.039 Uiso 1 calc R
C4 C 0.46931(14) 0.1334(6) 0.0348(3) 0.0347(13) Uani 1 d .
H4 H 0.4500 0.0709 0.0285 0.042 Uiso 1 calc R
C5 C 0.47552(13) 0.1987(5) -0.0221(3) 0.0320(12) Uani 1 d .
H5 H 0.4603 0.1812 -0.0665 0.038 Uiso 1 calc R
C6 C 0.50514(12) 0.2940(5) -0.0145(3) 0.0202(9) Uani 1 d .
C7 C 0.51235(12) 0.3672(5) -0.0710(3) 0.0249(10) Uani 1 d .
H7 H 0.4975 0.3542 -0.1161 0.030 Uiso 1 calc R
C8 C 0.54110(13) 0.4578(5) -0.0600(3) 0.0200(9) Uani 1 d .
H8 H 0.5464 0.5065 -0.0970 0.024 Uiso 1 calc R
C9 C 0.56252(11) 0.4740(4) 0.0104(2) 0.0143(8) Uani 1 d .
C10 C 0.59394(12) 0.5688(4) 0.0210(2) 0.0166(8) Uani 1 d .
H10 H 0.5998 0.6070 -0.0180 0.020 Uiso 1 calc R
C11 C 0.66331(11) 0.7071(4) 0.0347(2) 0.0137(8) Uani 1 d .
C12 C 0.69692(11) 0.7755(4) 0.0805(2) 0.0167(8) Uani 1 d .
C13 C 0.72582(12) 0.8311(4) 0.0605(3) 0.0199(9) Uani 1 d .
H13 H 0.7258 0.8330 0.0133 0.024 Uiso 1 calc R
C14 C 0.75480(12) 0.8839(5) 0.1111(3) 0.0236(10) Uani 1 d .
H14 H 0.7744 0.9210 0.0978 0.028 Uiso 1 calc R
C15 C 0.75523(13) 0.8826(5) 0.1819(3) 0.0285(11) Uani 1 d .
H15 H 0.7749 0.9193 0.2153 0.034 Uiso 1 calc R
C16 C 0.72662(13) 0.8271(5) 0.2022(3) 0.0279(11) Uani 1 d .
H16 H 0.7269 0.8249 0.2494 0.034 Uiso 1 calc R
C17 C 0.69739(12) 0.7745(5) 0.1518(2) 0.0173(8) Uani 1 d .
C18 C 0.66393(12) 0.7072(5) 0.1592(2) 0.0201(9) Uani 1 d .
C19 C 0.67169(11) 0.5687(4) 0.0059(2) 0.0160(8) Uani 1 d .
C20 C 0.69205(12) 0.4648(4) 0.0501(2) 0.0157(8) Uani 1 d .
H20 H 0.7011 0.4860 0.0975 0.019 Uiso 1 calc R
C21 C 0.69926(11) 0.3345(4) 0.0273(2) 0.0166(8) Uani 1 d .
C22 C 0.68622(11) 0.3038(4) -0.0459(2) 0.0169(8) Uani 1 d .
C23 C 0.66646(11) 0.4052(4) -0.0918(2) 0.0148(8) Uani 1 d .
H23 H 0.6583 0.3864 -0.1397 0.018 Uiso 1 calc R
C24 C 0.65907(12) 0.5357(4) -0.0647(2) 0.0152(8) Uani 1 d .
C25 C 0.63018(11) 0.7579(4) -0.0913(2) 0.0168(8) Uani 1 d .
C26 C 0.60855(12) 0.8418(5) -0.1433(2) 0.0188(9) Uani 1 d .
H26 H 0.6010 0.8087 -0.1892 0.023 Uiso 1 calc R
C27 C 0.59806(13) 0.9771(5) -0.1266(3) 0.0199(9) Uani 1 d .
C28 C 0.61142(12) 1.0279(4) -0.0559(3) 0.0180(9) Uani 1 d .
C29 C 0.63263(12) 0.9413(4) -0.0067(2) 0.0167(9) Uani 1 d .
H29 H 0.6412 0.9752 0.0389 0.020 Uiso 1 calc R
C30 C 0.64219(11) 0.8030(4) -0.0215(2) 0.0147(8) Uani 1 d .
C31 C 0.71994(12) 0.2245(5) 0.0764(2) 0.0205(9) Uani 1 d .
H31A H 0.7266 0.2612 0.1234 0.031 Uiso 1 calc R
H31B H 0.7413 0.1997 0.0625 0.031 Uiso 1 calc R
H31C H 0.7052 0.1421 0.0746 0.031 Uiso 1 calc R
C32 C 0.68243(13) 0.1302(5) -0.1431(2) 0.0221(9) Uani 1 d .
H32A H 0.6902 0.1994 -0.1723 0.027 Uiso 1 calc R
H32B H 0.6563 0.1241 -0.1582 0.027 Uiso 1 calc R
C33 C 0.69878(15) -0.0131(5) -0.1512(3) 0.0270(11) Uani 1 d .
H33A H 0.7246 -0.0053 -0.1390 0.041 Uiso 1 calc R
H33B H 0.6902 -0.0442 -0.1991 0.041 Uiso 1 calc R
H33C H 0.6919 -0.0803 -0.1208 0.041 Uiso 1 calc R
C34 C 0.56133(15) 1.0226(6) -0.2500(3) 0.0306(12) Uani 1 d .
H34A H 0.5542 0.9240 -0.2539 0.037 Uiso 1 calc R
H34B H 0.5400 1.0785 -0.2710 0.037 Uiso 1 calc R
C35 C 0.58789(17) 1.0454(6) -0.2900(3) 0.0351(13) Uani 1 d .
H35A H 0.5937 1.1441 -0.2897 0.053 Uiso 1 calc R
H35B H 0.5781 1.0144 -0.3375 0.053 Uiso 1 calc R
H35C H 0.6094 0.9925 -0.2690 0.053 Uiso 1 calc R
C36 C 0.60115(12) 1.1733(5) -0.0377(2) 0.0214(9) Uani 1 d .
H36A H 0.5754 1.1800 -0.0478 0.032 Uiso 1 calc R
H36B H 0.6099 1.2419 -0.0650 0.032 Uiso 1 calc R
H36C H 0.6117 1.1909 0.0114 0.032 Uiso 1 calc R

loop_
_atom_site_aniso_label
_atom_site_aniso_U_11
_atom_site_aniso_U_22
_atom_site_aniso_U_33
_atom_site_aniso_U_23
_atom_site_aniso_U_13
_atom_site_aniso_U_12
Hg1 0.01922(11) 0.02638(11) 0.01672(10) 0.00156(6) 0.00577(7) -0.00226(6)
I1 0.02719(18) 0.02932(17) 0.01830(16) 0.00003(12) 0.00942(13) -0.00014(12)
I2 0.02224(17) 0.03088(18) 0.03005(18) 0.00893(13) 0.00595(13) 0.00385(12)
O1 0.0250(16) 0.0152(14) 0.0125(14) 0.0010(11) 0.0046(12) 0.0037(12)
O2 0.0243(17) 0.0368(19) 0.0132(15) -0.0033(14) 0.0069(13) -0.0112(14)
N1 0.0124(17) 0.0142(16) 0.0202(18) -0.0010(14) 0.0011(14) -0.0011(13)
N2 0.0121(17) 0.0159(17) 0.0155(17) 0.0000(14) 0.0049(13) -0.0004(13)
N3 0.0136(17) 0.0185(17) 0.0103(16) -0.0009(13) 0.0068(13) -0.0010(13)
N4 0.025(2) 0.0122(18) 0.017(2) 0.0029(15) 0.0043(16) 0.0028(15)
N5 0.030(2) 0.020(2) 0.023(2) 0.0020(17) 0.0022(18) 0.0073(17)
C1 0.013(2) 0.018(2) 0.023(2) 0.0016(17) 0.0052(17) 0.0022(16)
C2 0.023(2) 0.028(3) 0.035(3) 0.006(2) 0.006(2) -0.004(2)
C3 0.027(3) 0.026(3) 0.046(3) 0.009(2) 0.014(2) -0.005(2)
C4 0.018(2) 0.024(2) 0.062(4) -0.004(2) 0.010(2) -0.009(2)
C5 0.012(2) 0.024(2) 0.054(3) -0.006(2) -0.002(2) -0.0022(18)
C6 0.013(2) 0.015(2) 0.031(3) -0.0068(18) 0.0027(18) 0.0016(16)
C7 0.017(2) 0.022(2) 0.028(3) -0.0098(19) -0.0069(19) 0.0039(18)
C8 0.018(2) 0.021(2) 0.020(2) -0.0002(17) 0.0032(18) 0.0051(17)
C9 0.013(2) 0.017(2) 0.014(2) 0.0006(15) 0.0044(16) 0.0045(15)
C10 0.015(2) 0.018(2) 0.018(2) 0.0031(16) 0.0052(17) 0.0022(16)
C11 0.0141(19) 0.0161(19) 0.0128(19) 0.0002(15) 0.0072(16) -0.0029(15)
C12 0.015(2) 0.0122(19) 0.023(2) 0.0007(16) 0.0049(17) 0.0010(15)
C13 0.019(2) 0.014(2) 0.028(2) 0.0007(17) 0.0081(18) 0.0018(16)
C14 0.018(2) 0.019(2) 0.036(3) -0.0003(19) 0.012(2) -0.0011(17)
C15 0.015(2) 0.024(2) 0.041(3) -0.005(2) -0.002(2) -0.0042(18)
C16 0.024(2) 0.033(3) 0.023(2) -0.005(2) 0.000(2) -0.005(2)
C17 0.019(2) 0.019(2) 0.016(2) 0.0010(16) 0.0081(17) -0.0018(16)
C18 0.017(2) 0.021(2) 0.021(2) -0.0044(17) 0.0008(17) 0.0004(17)
C19 0.013(2) 0.0143(19) 0.021(2) 0.0011(16) 0.0041(17) -0.0010(15)
C20 0.015(2) 0.021(2) 0.012(2) 0.0012(15) 0.0041(16) -0.0016(16)
C21 0.015(2) 0.016(2) 0.020(2) 0.0025(16) 0.0062(17) -0.0001(16)
C22 0.013(2) 0.016(2) 0.023(2) 0.0011(17) 0.0063(17) -0.0004(15)
C23 0.015(2) 0.0166(19) 0.0139(19) 0.0009(16) 0.0063(16) -0.0018(16)
C24 0.013(2) 0.013(2) 0.019(2) 0.0041(15) 0.0035(17) -0.0025(15)
C25 0.014(2) 0.0129(19) 0.025(2) -0.0006(16) 0.0070(17) -0.0005(15)
C26 0.022(2) 0.020(2) 0.015(2) 0.0008(16) 0.0049(17) -0.0011(17)
C27 0.019(2) 0.016(2) 0.025(2) 0.0036(17) 0.0057(19) 0.0005(16)
C28 0.015(2) 0.015(2) 0.026(2) 0.0002(17) 0.0098(18) -0.0004(15)
C29 0.016(2) 0.019(2) 0.017(2) -0.0006(16) 0.0083(17) -0.0016(16)
C30 0.0132(19) 0.0149(19) 0.017(2) 0.0011(16) 0.0052(16) -0.0007(15)
C31 0.020(2) 0.022(2) 0.019(2) 0.0020(17) 0.0033(18) 0.0027(17)
C32 0.025(2) 0.019(2) 0.021(2) -0.0018(18) 0.0040(19) -0.0002(18)
C33 0.037(3) 0.021(2) 0.023(3) -0.0045(19) 0.008(2) -0.001(2)
C34 0.029(3) 0.026(3) 0.029(3) 0.003(2) -0.007(2) 0.007(2)
C35 0.047(4) 0.035(3) 0.022(3) 0.001(2) 0.008(2) 0.013(2)
C36 0.022(2) 0.022(2) 0.023(2) 0.0027(18) 0.0111(19) 0.0022(18)

loop_
_atom_type_symbol
_atom_type_description
_atom_type_scat_dispersion_real
_atom_type_scat_dispersion_imag
_atom_type_scat_source
C C 0.0033 0.0016 'International Tables Vol C Tables 4.2.6.8 and 6.1.1.4'
H H 0.0000 0.0000 'International Tables Vol C Tables 4.2.6.8 and 6.1.1.4'
N N 0.0061 0.0033 'International Tables Vol C Tables 4.2.6.8 and 6.1.1.4'
O O 0.0106 0.0060 'International Tables Vol C Tables 4.2.6.8 and 6.1.1.4'
I I -0.4742 1.8119 'International Tables Vol C Tables 4.2.6.8 and 6.1.1.4'
Hg Hg -2.3894 9.2266 'International Tables Vol C Tables 4.2.6.8 and 6.1.1.4'

loop_
_geom_angle_atom_site_label_1
_geom_angle_atom_site_label_2
_geom_angle_atom_site_label_3
_geom_angle
N2 Hg1 N1 66.49(11)
N2 Hg1 I2 95.30(8)
N1 Hg1 I2 100.41(8)
N2 Hg1 I1 120.75(8)
N1 Hg1 I1 100.76(8)
I2 Hg1 I1 143.182(12)
C25 O1 C24 118.3(3)
C9 N1 C1 118.3(4)
C9 N1 Hg1 115.3(3)
C1 N1 Hg1 126.3(3)
C10 N2 N3 120.7(4)
C10 N2 Hg1 117.5(3)
N3 N2 Hg1 120.4(2)
N2 N3 C18 118.1(3)
N2 N3 C11 125.0(3)
C18 N3 C11 114.0(3)
C22 N4 C32 124.0(4)
C22 N4 H4C 115(5)
C32 N4 H4C 120(5)
C27 N5 C34 123.3(4)
C27 N5 H5C 110(4)
C34 N5 H5C 119(4)
N1 C1 C2 119.9(4)
N1 C1 C6 120.0(4)
C2 C1 C6 120.2(4)
C3 C2 C1 120.8(5)
C3 C2 H2 119.6
C1 C2 H2 119.6
C2 C3 C4 119.0(5)
C2 C3 H3 120.5
C4 C3 H3 120.5
C5 C4 C3 121.7(5)
C5 C4 H4 119.1
C3 C4 H4 119.1
C4 C5 C6 120.7(5)
C4 C5 H5 119.7
C6 C5 H5 119.7
C7 C6 C5 123.3(5)
C7 C6 C1 119.2(4)
C5 C6 C1 117.6(5)
C8 C7 C6 120.4(4)
C8 C7 H7 119.8
C6 C7 H7 119.8
C7 C8 C9 117.1(4)
C7 C8 H8 121.5
C9 C8 H8 121.5
N1 C9 C8 125.1(4)
N1 C9 C10 118.5(4)
C8 C9 C10 116.4(4)
N2 C10 C9 121.5(4)
N2 C10 H10 119.2
C9 C10 H10 119.2
C30 C11 C19 112.2(3)
C30 C11 C12 113.2(3)
C19 C11 C12 111.5(3)
C30 C11 N3 111.1(3)
C19 C11 N3 109.5(3)
C12 C11 N3 98.6(3)
C13 C12 C17 119.5(4)
C13 C12 C11 128.2(4)
C17 C12 C11 112.2(4)
C12 C13 C14 119.2(4)
C12 C13 H13 120.4
C14 C13 H13 120.4
C13 C14 C15 121.1(4)
C13 C14 H14 119.4
C15 C14 H14 119.4
C16 C15 C14 120.0(4)
C16 C15 H15 120.0
C14 C15 H15 120.0
C15 C16 C17 119.3(5)
C15 C16 H16 120.3
C17 C16 H16 120.3
C16 C17 C12 120.8(4)
C16 C17 C18 130.4(4)
C12 C17 C18 108.8(4)
O2 C18 N3 124.4(4)
O2 C18 C17 129.9(4)
N3 C18 C17 105.6(4)
C24 C19 C20 117.1(4)
C24 C19 C11 121.8(4)
C20 C19 C11 121.1(4)
C21 C20 C19 123.8(4)
C21 C20 H20 118.1
C19 C20 H20 118.1
C20 C21 C22 117.9(4)
C20 C21 C31 122.3(4)
C22 C21 C31 119.8(4)
N4 C22 C23 121.3(4)
N4 C22 C21 118.6(4)
C23 C22 C21 120.2(4)
C22 C23 C24 119.0(4)
C22 C23 H23 120.5
C24 C23 H23 120.5
O1 C24 C19 123.1(4)
O1 C24 C23 114.9(4)
C19 C24 C23 122.0(4)
O1 C25 C26 114.8(4)
O1 C25 C30 123.2(4)
C26 C25 C30 122.0(4)
C25 C26 C27 120.0(4)
C25 C26 H26 120.0
C27 C26 H26 120.0
N5 C27 C26 122.0(5)
N5 C27 C28 119.1(4)
C26 C27 C28 118.8(4)
C29 C28 C27 118.9(4)
C29 C28 C36 121.8(4)
C27 C28 C36 119.3(4)
C28 C29 C30 123.4(4)
C28 C29 H29 118.3
C30 C29 H29 118.3
C25 C30 C29 116.8(4)
C25 C30 C11 121.3(4)
C29 C30 C11 122.0(4)
C21 C31 H31A 109.5
C21 C31 H31B 109.5
H31A C31 H31B 109.5
C21 C31 H31C 109.5
H31A C31 H31C 109.5
H31B C31 H31C 109.5
N4 C32 C33 109.6(4)
N4 C32 H32A 109.8
C33 C32 H32A 109.8
N4 C32 H32B 109.8
C33 C32 H32B 109.8
H32A C32 H32B 108.2
C32 C33 H33A 109.5
C32 C33 H33B 109.5
H33A C33 H33B 109.5
C32 C33 H33C 109.5
H33A C33 H33C 109.5
H33B C33 H33C 109.5
C35 C34 N5 114.3(5)
C35 C34 H34A 108.7
N5 C34 H34A 108.7
C35 C34 H34B 108.7
N5 C34 H34B 108.7
H34A C34 H34B 107.6
C34 C35 H35A 109.5
C34 C35 H35B 109.5
H35A C35 H35B 109.5
C34 C35 H35C 109.5
H35A C35 H35C 109.5
H35B C35 H35C 109.5
C28 C36 H36A 109.5
C28 C36 H36B 109.5
H36A C36 H36B 109.5
C28 C36 H36C 109.5
H36A C36 H36C 109.5
H36B C36 H36C 109.5

loop_
_geom_bond_atom_site_label_1
_geom_bond_atom_site_label_2
_geom_bond_distance
Hg1 N2 2.507(3)
Hg1 N1 2.566(4)
Hg1 I2 2.6416(4)
Hg1 I1 2.6453(4)
O1 C25 1.377(5)
O1 C24 1.384(5)
O2 C18 1.213(6)
N1 C9 1.331(6)
N1 C1 1.370(5)
N2 C10 1.276(6)
N2 N3 1.359(5)
N3 C18 1.391(6)
N3 C11 1.531(5)
N4 C22 1.374(6)
N4 C32 1.459(6)
N4 H4C 0.67(5)
N5 C27 1.380(6)
N5 C34 1.470(7)
N5 H5C 0.75(6)
C1 C2 1.411(7)
C1 C6 1.447(6)
C2 C3 1.372(7)
C2 H2 0.9300
C3 C4 1.438(8)
C3 H3 0.9300
C4 C5 1.358(8)
C4 H4 0.9300
C5 C6 1.428(6)
C5 H5 0.9300
C6 C7 1.402(7)
C7 C8 1.369(7)
C7 H7 0.9300
C8 C9 1.424(6)
C8 H8 0.9300
C9 C10 1.474(6)
C10 H10 0.9300
C11 C30 1.495(6)
C11 C19 1.496(6)
C11 C12 1.512(6)
C12 C13 1.378(6)
C12 C17 1.403(6)
C13 C14 1.378(7)
C13 H13 0.9300
C14 C15 1.393(7)
C14 H14 0.9300
C15 C16 1.370(7)
C15 H15 0.9300
C16 C17 1.381(6)
C16 H16 0.9300
C17 C18 1.477(6)
C19 C24 1.386(6)
C19 C20 1.407(6)
C20 C21 1.365(6)
C20 H20 0.9300
C21 C22 1.428(6)
C21 C31 1.498(6)
C22 C23 1.398(6)
C23 C24 1.404(6)
C23 H23 0.9300
C25 C26 1.386(6)
C25 C30 1.399(6)
C26 C27 1.407(6)
C26 H26 0.9300
C27 C28 1.437(7)
C28 C29 1.363(6)
C28 C36 1.500(6)
C29 C30 1.411(6)
C29 H29 0.9300
C31 H31A 0.9600
C31 H31B 0.9600
C31 H31C 0.9600
C32 C33 1.520(7)
C32 H32A 0.9700
C32 H32B 0.9700
C33 H33A 0.9600
C33 H33B 0.9600
C33 H33C 0.9600
C34 C35 1.462(8)
C34 H34A 0.9700
C34 H34B 0.9700
C35 H35A 0.9600
C35 H35B 0.9600
C35 H35C 0.9600
C36 H36A 0.9600
C36 H36B 0.9600
C36 H36C 0.9600
